data_7040909
loop_
_publ_author_name
'Beltr\'an, Tom\'as F'
'Zaragoza, Guillermo'
'Delaude, Lionel'

_publ_section_title
;
 Synthesis, characterization, and gas-phase fragmentation of
 rhenium-carbonyl complexes bearing imidazol(in)ium-2-dithiocarboxylate
 ligands.
;
_journal_issue 45
_journal_name_full 'Dalton transactions (Cambridge, England : 2003)'
_journal_page_first 18346
_journal_page_last 18355
_journal_paper_doi 10.1039/c6dt03428d
_journal_volume 45
_journal_year 2016
_chemical_formula_moiety '2(C19 H24 Br N2 O3 Re S2), C H2 Cl2'
_chemical_formula_sum 'C39 H50 Br2 Cl2 N4 O6 Re2 S4'
_chemical_formula_weight 1402.19
_space_group_IT_number 14
_symmetry_cell_setting monoclinic
_symmetry_Int_Tables_number 14
_symmetry_space_group_name_Hall '-P 2ybc'
_symmetry_space_group_name_H-M 'P 1 21/c 1'
_atom_sites_solution_hydrogens geom
_audit_conform_dict_location ftp://ftp.iucr.org/pub/cif_core.dic
_audit_conform_dict_name cif_core.dic
_audit_conform_dict_version 2.4.3
_audit_creation_date 2016-07-04T13:49:43-00:00
_audit_creation_method 'WinGX routine CIF_UPDATE'
_audit_update_record
;
2016-08-31 deposited with the CCDC.
2016-10-14 downloaded from the CCDC.
;
_cell_angle_alpha 90
_cell_angle_beta 102.469(2)
_cell_angle_gamma 90
_cell_formula_units_Z 2
_cell_length_a 10.7763(3)
_cell_length_b 12.5573(4)
_cell_length_c 19.0092(5)
_cell_measurement_reflns_used 1933
_cell_measurement_temperature 100(2)
_cell_measurement_theta_max 30.40
_cell_measurement_theta_min 2.52
_cell_measurement_wavelength 0.71073
_cell_volume 2511.67(13)
_computing_cell_refinement 'APPEX2v2014.11-0 (BRUKER AXS, 2005)'
_computing_data_collection 'APPEX2v2014.11-0 (BRUKER AXS, 2005)'
_computing_data_reduction 'APPEX2v2014.11-0 (BRUKER AXS, 2005)'
_computing_molecular_graphics 'Ortep for Windows (Farrugia, 2012)'
_computing_publication_material 'WinGX publication routines (Farrugia, 2012)'
_computing_structure_refinement 'SHELXL-2014/7 (Sheldrick, 2014)'
_computing_structure_solution 'DIRDIF2008 (Beurskens et al, 2008)'
_diffrn_ambient_temperature 100(2)
_diffrn_measured_fraction_theta_full 1
_diffrn_measured_fraction_theta_max 1
_diffrn_measurement_device 'four-circle diffractometer'
_diffrn_measurement_device_type 'BRUKER APPEX-II CCD'
_diffrn_measurement_method 'omega and phi scans'
_diffrn_radiation_monochromator graphite
_diffrn_radiation_probe x-ray
_diffrn_radiation_source 'fine-focus sealed tube'
_diffrn_radiation_type MoK\a
_diffrn_radiation_wavelength 0.7107
_diffrn_reflns_av_R_equivalents 0.0565
_diffrn_reflns_av_unetI/netI 0.0453
_diffrn_reflns_Laue_measured_fraction_full 1
_diffrn_reflns_Laue_measured_fraction_max 1
_diffrn_reflns_limit_h_max 15
_diffrn_reflns_limit_h_min -14
_diffrn_reflns_limit_k_max 17
_diffrn_reflns_limit_k_min -17
_diffrn_reflns_limit_l_max 27
_diffrn_reflns_limit_l_min -27
_diffrn_reflns_number 41108
_diffrn_reflns_point_group_measured_fraction_full 1
_diffrn_reflns_point_group_measured_fraction_max 1
_diffrn_reflns_theta_full 25.242
_diffrn_reflns_theta_max 30.506
_diffrn_reflns_theta_min 1.935
_exptl_absorpt_coefficient_mu 6.724
_exptl_absorpt_correction_T_max 0.3494
_exptl_absorpt_correction_T_min 0.2400
_exptl_absorpt_correction_type multi-scan
_exptl_absorpt_process_details 'BRUKER SADABS'
_exptl_crystal_colour Red
_exptl_crystal_density_diffrn 1.854
_exptl_crystal_density_method 'not measured'
_exptl_crystal_description Prism
_exptl_crystal_F_000 1356
_exptl_crystal_size_max 0.30
_exptl_crystal_size_mid 0.23
_exptl_crystal_size_min 0.17
_refine_diff_density_max 1.643
_refine_diff_density_min -1.026
_refine_diff_density_rms 0.145
_refine_ls_extinction_method none
_refine_ls_goodness_of_fit_ref 1.012
_refine_ls_hydrogen_treatment constr
_refine_ls_matrix_type full
_refine_ls_number_constraints 0
_refine_ls_number_parameters 280
_refine_ls_number_reflns 7668
_refine_ls_number_restraints 0
_refine_ls_restrained_S_all 1.012
_refine_ls_R_factor_all 0.0437
_refine_ls_R_factor_gt 0.0295
_refine_ls_shift/su_max 0.003
_refine_ls_shift/su_mean 0
_refine_ls_structure_factor_coef Fsqd
_refine_ls_weighting_details 'w=1/[\s^2^(Fo^2^)+(0.0221P)^2^+1.5281P] where P=(Fo^2^+2Fc^2^)/3'
_refine_ls_weighting_scheme calc
_refine_ls_wR_factor_gt 0.0564
_refine_ls_wR_factor_ref 0.06
_reflns_Friedel_coverage 0
_reflns_number_gt 6169
_reflns_number_total 7668
_reflns_threshold_expression 'I > 2\s(I)'
_cod_data_source_file c6dt03428d2.cif
_cod_data_source_block Complex1
_cod_depositor_comments 'Adding full bibliography for 7040909--7040918.cif.'
_cod_original_sg_symbol_H-M 'P 21/c'
_cod_database_code 7040909
_shelx_estimated_absorpt_t_min 0.238
_shelx_estimated_absorpt_t_max 0.394

loop_
_symmetry_equiv_pos_as_xyz
'x, y, z'
'-x, y+1/2, -z+1/2'
'-x, -y, -z'
'x, -y-1/2, z-1/2'

loop_
_atom_site_label
_atom_site_type_symbol
_atom_site_fract_x
_atom_site_fract_y
_atom_site_fract_z
_atom_site_U_iso_or_equiv
_atom_site_adp_type
_atom_site_occupancy
_atom_site_site_symmetry_order
_atom_site_calc_flag
_atom_site_refinement_flags_posn
_atom_site_refinement_flags_adp
_atom_site_refinement_flags_occupancy
_atom_site_disorder_assembly
_atom_site_disorder_group
C1 C 0.3676(3) 0.5138(3) 0.63719(18) 0.0212(7) Uani 1 1 d . . . . .
O1 O 0.4386(2) 0.5427(2) 0.68773(13) 0.0282(6) Uani 1 1 d . . . . .
C2 C 0.1335(3) 0.4252(3) 0.61545(18) 0.0218(7) Uani 1 1 d . . . . .
O2 O 0.0649(3) 0.4046(2) 0.65199(14) 0.0329(6) Uani 1 1 d . . . . .
C3 C 0.1754(3) 0.5994(3) 0.53721(18) 0.0213(7) Uani 1 1 d . . . . .
O3 O 0.1356(3) 0.6842(2) 0.52644(15) 0.0349(7) Uani 1 1 d . . . . .
Br1 Br 0.36529(4) 0.27767(3) 0.57147(2) 0.02670(9) Uani 1 1 d . . . . .
Re1 Re 0.24812(2) 0.46211(2) 0.55487(2) 0.01509(4) Uani 1 1 d . . . . .
S1 S 0.12724(8) 0.38311(7) 0.43892(4) 0.02040(17) Uani 1 1 d . . . . .
S2 S 0.36438(8) 0.49305(7) 0.45581(4) 0.01762(16) Uani 1 1 d . . . . .
C4 C 0.2489(3) 0.4226(3) 0.40376(16) 0.0157(6) Uani 1 1 d . . . . .
C5 C 0.2591(3) 0.3923(3) 0.33017(17) 0.0207(7) Uani 1 1 d . . . . .
N1 N 0.3009(3) 0.2995(3) 0.31166(15) 0.0245(7) Uani 1 1 d . . . . .
C6 C 0.3007(4) 0.3037(4) 0.2389(2) 0.0346(10) Uani 1 1 d . . . . .
H6 H 0.3259 0.2483 0.2109 0.042 Uiso 1 1 calc R U . . .
C7 C 0.2587(4) 0.3997(4) 0.21541(19) 0.0354(10) Uani 1 1 d . . . . .
H7 H 0.2487 0.425 0.1674 0.042 Uiso 1 1 calc R U . . .
N2 N 0.2320(3) 0.4561(3) 0.27228(15) 0.0268(7) Uani 1 1 d . . . . .
C8 C 0.3547(4) 0.2135(3) 0.3618(2) 0.0282(8) Uani 1 1 d . . . . .
H8 H 0.3243 0.2245 0.4073 0.034 Uiso 1 1 calc R U . . .
C9 C 0.4982(4) 0.2218(3) 0.3800(2) 0.0343(9) Uani 1 1 d . . . . .
H9A H 0.5233 0.291 0.4038 0.041 Uiso 1 1 calc R U . . .
H9B H 0.5302 0.2195 0.335 0.041 Uiso 1 1 calc R U . . .
C10 C 0.5586(4) 0.1321(3) 0.4294(3) 0.0456(12) Uani 1 1 d . . . . .
H10A H 0.5386 0.1415 0.4775 0.055 Uiso 1 1 calc R U . . .
H10B H 0.6521 0.135 0.4353 0.055 Uiso 1 1 calc R U . . .
C11 C 0.5097(5) 0.0233(4) 0.3987(3) 0.0563(15) Uani 1 1 d . . . . .
H11A H 0.5374 0.0106 0.353 0.068 Uiso 1 1 calc R U . . .
H11B H 0.5464 -0.0334 0.4331 0.068 Uiso 1 1 calc R U . . .
C12 C 0.3660(6) 0.0187(4) 0.3849(3) 0.0629(16) Uani 1 1 d . . . . .
H12A H 0.3383 0.0285 0.4309 0.075 Uiso 1 1 calc R U . . .
H12B H 0.3362 -0.052 0.3652 0.075 Uiso 1 1 calc R U . . .
C13 C 0.3076(5) 0.1052(4) 0.3319(3) 0.0490(12) Uani 1 1 d . . . . .
H13A H 0.2137 0.1024 0.3239 0.059 Uiso 1 1 calc R U . . .
H13B H 0.3315 0.0935 0.2851 0.059 Uiso 1 1 calc R U . . .
C14 C 0.1960(4) 0.5699(3) 0.27362(19) 0.0294(9) Uani 1 1 d . . . . .
H14 H 0.1651 0.5823 0.3189 0.035 Uiso 1 1 calc R U . . .
C15 C 0.3121(4) 0.6388(3) 0.2769(2) 0.0347(10) Uani 1 1 d . . . . .
H15A H 0.3475 0.6259 0.2337 0.042 Uiso 1 1 calc R U . . .
H15B H 0.378 0.6199 0.32 0.042 Uiso 1 1 calc R U . . .
C16 C 0.2775(5) 0.7559(4) 0.2803(3) 0.0483(12) Uani 1 1 d . . . . .
H16A H 0.2517 0.7703 0.3263 0.058 Uiso 1 1 calc R U . . .
H16B H 0.3527 0.8003 0.2787 0.058 Uiso 1 1 calc R U . . .
C17 C 0.1706(5) 0.7852(5) 0.2184(3) 0.0672(18) Uani 1 1 d . . . . .
H17A H 0.2001 0.7788 0.1727 0.081 Uiso 1 1 calc R U . . .
H17B H 0.1462 0.8603 0.2237 0.081 Uiso 1 1 calc R U . . .
C18 C 0.0559(5) 0.7147(4) 0.2150(3) 0.0625(17) Uani 1 1 d . . . . .
H18A H -0.0102 0.7338 0.172 0.075 Uiso 1 1 calc R U . . .
H18B H 0.0205 0.7271 0.2582 0.075 Uiso 1 1 calc R U . . .
C19 C 0.0893(4) 0.5980(4) 0.2111(2) 0.0490(13) Uani 1 1 d . . . . .
H19A H 0.0139 0.5537 0.2126 0.059 Uiso 1 1 calc R U . . .
H19B H 0.1154 0.5834 0.1652 0.059 Uiso 1 1 calc R U . . .
Cl1 Cl -0.0508(3) 0.1209(3) 0.59343(18) 0.0852(11) Uani 0.5 1 d . . P A -1
C20 C 0.0455(9) 0.1273(8) 0.5296(5) 0.052(3) Uani 0.5 1 d . . P A -1
H20A H -0.0085 0.1498 0.483 0.062 Uiso 0.5 1 calc R U P A -1
H20B H 0.1098 0.1837 0.5449 0.062 Uiso 0.5 1 calc R U P A -1
Cl2 Cl 0.1210(4) 0.0168(3) 0.5156(2) 0.1093(16) Uani 0.5 1 d . . P A -1

loop_
_atom_site_aniso_label
_atom_site_aniso_U_11
_atom_site_aniso_U_22
_atom_site_aniso_U_33
_atom_site_aniso_U_23
_atom_site_aniso_U_13
_atom_site_aniso_U_12
C1 0.0263(19) 0.0210(19) 0.0186(16) 0.0036(13) 0.0103(15) 0.0035(14)
O1 0.0321(15) 0.0323(15) 0.0189(12) -0.0020(11) 0.0031(11) -0.0025(12)
C2 0.0256(19) 0.0209(18) 0.0212(17) 0.0046(13) 0.0097(15) 0.0057(14)
O2 0.0327(15) 0.0399(17) 0.0338(15) 0.0087(12) 0.0238(12) 0.0032(13)
C3 0.0186(17) 0.026(2) 0.0223(17) 0.0017(14) 0.0118(14) -0.0006(14)
O3 0.0355(16) 0.0295(16) 0.0448(16) 0.0084(13) 0.0197(13) 0.0099(13)
Br1 0.0396(2) 0.02432(19) 0.01967(16) 0.00635(13) 0.01403(15) 0.01258(16)
Re1 0.01594(6) 0.01817(7) 0.01316(6) 0.00026(5) 0.00758(4) 0.00122(5)
S1 0.0167(4) 0.0284(5) 0.0182(4) -0.0035(3) 0.0084(3) -0.0058(3)
S2 0.0143(4) 0.0260(4) 0.0138(4) 0.0002(3) 0.0058(3) -0.0027(3)
C4 0.0143(15) 0.0200(16) 0.0133(14) 0.0011(12) 0.0041(12) 0.0010(12)
C5 0.0167(16) 0.031(2) 0.0157(15) -0.0020(13) 0.0057(13) -0.0052(14)
N1 0.0250(16) 0.0312(18) 0.0192(14) -0.0084(12) 0.0087(12) -0.0047(13)
C6 0.031(2) 0.054(3) 0.0224(18) -0.0160(18) 0.0127(17) -0.006(2)
C7 0.030(2) 0.064(3) 0.0144(16) -0.0049(18) 0.0111(16) -0.006(2)
N2 0.0218(16) 0.047(2) 0.0128(13) 0.0040(13) 0.0060(12) 0.0023(14)
C8 0.035(2) 0.026(2) 0.0302(19) -0.0102(15) 0.0209(17) -0.0048(16)
C9 0.035(2) 0.027(2) 0.047(2) 0.0087(18) 0.0212(19) 0.0016(17)
C10 0.044(3) 0.037(3) 0.063(3) 0.020(2) 0.027(2) 0.008(2)
C11 0.081(4) 0.031(3) 0.074(4) 0.010(2) 0.053(3) 0.019(2)
C12 0.080(4) 0.024(3) 0.097(4) -0.012(3) 0.045(4) -0.013(3)
C13 0.054(3) 0.035(3) 0.061(3) -0.017(2) 0.020(3) -0.014(2)
C14 0.028(2) 0.041(2) 0.0226(18) 0.0145(16) 0.0121(16) 0.0115(17)
C15 0.031(2) 0.047(3) 0.032(2) 0.0103(18) 0.0177(18) 0.0049(19)
C16 0.052(3) 0.047(3) 0.053(3) 0.021(2) 0.030(2) 0.006(2)
C17 0.066(4) 0.067(4) 0.080(4) 0.054(3) 0.041(3) 0.024(3)
C18 0.043(3) 0.082(4) 0.064(3) 0.053(3) 0.013(3) 0.022(3)
C19 0.032(2) 0.079(4) 0.034(2) 0.034(2) 0.0024(19) 0.008(2)
Cl1 0.085(2) 0.086(2) 0.105(2) 0.0554(19) 0.064(2) 0.0503(19)
C20 0.041(5) 0.061(7) 0.057(6) 0.031(5) 0.019(5) 0.019(5)
Cl2 0.132(3) 0.104(3) 0.121(3) 0.063(2) 0.093(3) 0.087(3)

loop_
_atom_type_symbol
_atom_type_description
_atom_type_scat_dispersion_real
_atom_type_scat_dispersion_imag
_atom_type_scat_source
C C 0.0033 0.0016 'International Tables Vol C Tables 4.2.6.8 and 6.1.1.4'
H H 0 0 'International Tables Vol C Tables 4.2.6.8 and 6.1.1.4'
N N 0.0061 0.0033 'International Tables Vol C Tables 4.2.6.8 and 6.1.1.4'
O O 0.0106 0.006 'International Tables Vol C Tables 4.2.6.8 and 6.1.1.4'
S S 0.1246 0.1234 'International Tables Vol C Tables 4.2.6.8 and 6.1.1.4'
Cl Cl 0.1484 0.1585 'International Tables Vol C Tables 4.2.6.8 and 6.1.1.4'
Br Br -0.2901 2.4595 'International Tables Vol C Tables 4.2.6.8 and 6.1.1.4'
Re Re -1.0185 7.231 'International Tables Vol C Tables 4.2.6.8 and 6.1.1.4'

loop_
_geom_angle_atom_site_label_1
_geom_angle_atom_site_label_2
_geom_angle_atom_site_label_3
_geom_angle
O1 C1 Re1 178.3(3)
O2 C2 Re1 179.0(3)
O3 C3 Re1 177.5(3)
C3 Re1 C1 90.91(15)
C3 Re1 C2 91.79(14)
C1 Re1 C2 89.86(15)
C3 Re1 S2 88.88(10)
C1 Re1 S2 101.82(10)
C2 Re1 S2 168.28(11)
C3 Re1 S1 95.04(11)
C1 Re1 S1 169.35(10)
C2 Re1 S1 98.75(11)
S2 Re1 S1 69.54(3)
C3 Re1 Br1 174.20(9)
C1 Re1 Br1 88.83(10)
C2 Re1 Br1 94.00(10)
S2 Re1 Br1 85.50(2)
S1 Re1 Br1 84.36(2)
C4 S1 Re1 86.02(11)
C4 S2 Re1 86.19(11)
C5 C4 S2 120.0(2)
C5 C4 S1 121.9(2)
S2 C4 S1 118.03(18)
N1 C5 N2 109.5(3)
N1 C5 C4 125.3(3)
N2 C5 C4 125.2(3)
C5 N1 C6 107.8(3)
C5 N1 C8 125.6(3)
C6 N1 C8 126.1(3)
C7 C6 N1 107.2(3)
C7 C6 H6 126.4
N1 C6 H6 126.4
C6 C7 N2 108.5(3)
C6 C7 H7 125.8
N2 C7 H7 125.8
C5 N2 C7 107.0(3)
C5 N2 C14 124.9(3)
C7 N2 C14 127.6(3)
N1 C8 C9 109.7(3)
N1 C8 C13 111.2(3)
C9 C8 C13 112.9(3)
N1 C8 H8 107.6
C9 C8 H8 107.6
C13 C8 H8 107.6
C8 C9 C10 111.8(3)
C8 C9 H9A 109.3
C10 C9 H9A 109.3
C8 C9 H9B 109.3
C10 C9 H9B 109.3
H9A C9 H9B 107.9
C9 C10 C11 111.0(4)
C9 C10 H10A 109.4
C11 C10 H10A 109.4
C9 C10 H10B 109.4
C11 C10 H10B 109.4
H10A C10 H10B 108
C12 C11 C10 110.7(4)
C12 C11 H11A 109.5
C10 C11 H11A 109.5
C12 C11 H11B 109.5
C10 C11 H11B 109.5
H11A C11 H11B 108.1
C11 C12 C13 110.3(4)
C11 C12 H12A 109.6
C13 C12 H12A 109.6
C11 C12 H12B 109.6
C13 C12 H12B 109.6
H12A C12 H12B 108.1
C12 C13 C8 109.6(4)
C12 C13 H13A 109.8
C8 C13 H13A 109.8
C12 C13 H13B 109.8
C8 C13 H13B 109.8
H13A C13 H13B 108.2
N2 C14 C19 111.8(4)
N2 C14 C15 109.6(3)
C19 C14 C15 112.5(3)
N2 C14 H14 107.6
C19 C14 H14 107.6
C15 C14 H14 107.6
C14 C15 C16 110.3(3)
C14 C15 H15A 109.6
C16 C15 H15A 109.6
C14 C15 H15B 109.6
C16 C15 H15B 109.6
H15A C15 H15B 108.1
C17 C16 C15 110.9(4)
C17 C16 H16A 109.5
C15 C16 H16A 109.5
C17 C16 H16B 109.5
C15 C16 H16B 109.5
H16A C16 H16B 108
C16 C17 C18 111.8(4)
C16 C17 H17A 109.2
C18 C17 H17A 109.2
C16 C17 H17B 109.2
C18 C17 H17B 109.2
H17A C17 H17B 107.9
C17 C18 C19 111.7(4)
C17 C18 H18A 109.3
C19 C18 H18A 109.3
C17 C18 H18B 109.3
C19 C18 H18B 109.3
H18A C18 H18B 108
C14 C19 C18 109.7(4)
C14 C19 H19A 109.7
C18 C19 H19A 109.7
C14 C19 H19B 109.7
C18 C19 H19B 109.7
H19A C19 H19B 108.2
Cl2 C20 Cl1 117.1(5)
Cl2 C20 H20A 108
Cl1 C20 H20A 108
Cl2 C20 H20B 108
Cl1 C20 H20B 108
H20A C20 H20B 107.3

loop_
_geom_bond_atom_site_label_1
_geom_bond_atom_site_label_2
_geom_bond_distance
C1 O1 1.151(4)
C1 Re1 1.912(4)
C2 O2 1.148(4)
C2 Re1 1.918(3)
C3 O3 1.150(4)
C3 Re1 1.893(4)
Br1 Re1 2.6242(4)
Re1 S2 2.5070(8)
Re1 S1 2.5099(8)
S1 C4 1.670(3)
S2 C4 1.667(3)
C4 C5 1.476(4)
C5 N1 1.324(5)
C5 N2 1.341(4)
N1 C6 1.384(4)
N1 C8 1.474(5)
C6 C7 1.330(6)
C6 H6 0.95
C7 N2 1.373(5)
C7 H7 0.95
N2 C14 1.482(5)
C8 C9 1.513(5)
C8 C13 1.518(5)
C8 H8 1
C9 C10 1.520(6)
C9 H9A 0.99
C9 H9B 0.99
C10 C11 1.534(7)
C10 H10A 0.99
C10 H10B 0.99
C11 C12 1.516(8)
C11 H11A 0.99
C11 H11B 0.99
C12 C13 1.523(7)
C12 H12A 0.99
C12 H12B 0.99
C13 H13A 0.99
C13 H13B 0.99
C14 C19 1.507(5)
C14 C15 1.512(5)
C14 H14 1
C15 C16 1.521(6)
C15 H15A 0.99
C15 H15B 0.99
C16 C17 1.503(7)
C16 H16A 0.99
C16 H16B 0.99
C17 C18 1.509(7)
C17 H17A 0.99
C17 H17B 0.99
C18 C19 1.514(7)
C18 H18A 0.99
C18 H18B 0.99
C19 H19A 0.99
C19 H19B 0.99
Cl1 C20 1.760(9)
C20 Cl2 1.659(10)
C20 H20A 0.99
C20 H20B 0.99

loop_
_geom_torsion_atom_site_label_1
_geom_torsion_atom_site_label_2
_geom_torsion_atom_site_label_3
_geom_torsion_atom_site_label_4
_geom_torsion
Re1 S2 C4 C5 -172.5(3)
Re1 S2 C4 S1 4.49(18)
Re1 S1 C4 C5 172.5(3)
Re1 S1 C4 S2 -4.49(18)
S2 C4 C5 N1 96.7(4)
S1 C4 C5 N1 -80.2(4)
S2 C4 C5 N2 -80.5(4)
S1 C4 C5 N2 102.6(4)
N2 C5 N1 C6 0.0(4)
C4 C5 N1 C6 -177.6(3)
N2 C5 N1 C8 172.1(3)
C4 C5 N1 C8 -5.5(5)
C5 N1 C6 C7 0.1(4)
C8 N1 C6 C7 -172.0(3)
N1 C6 C7 N2 -0.1(4)
N1 C5 N2 C7 0.0(4)
C4 C5 N2 C7 177.6(3)
N1 C5 N2 C14 -173.1(3)
C4 C5 N2 C14 4.5(5)
C6 C7 N2 C5 0.1(4)
C6 C7 N2 C14 173.0(4)
C5 N1 C8 C9 -95.4(4)
C6 N1 C8 C9 75.4(4)
C5 N1 C8 C13 138.9(4)
C6 N1 C8 C13 -50.3(5)
N1 C8 C9 C10 -177.8(3)
C13 C8 C9 C10 -53.1(5)
C8 C9 C10 C11 52.2(5)
C9 C10 C11 C12 -55.9(5)
C10 C11 C12 C13 59.3(6)
C11 C12 C13 C8 -58.5(5)
N1 C8 C13 C12 179.6(3)
C9 C8 C13 C12 55.7(5)
C5 N2 C14 C19 -138.3(4)
C7 N2 C14 C19 50.0(5)
C5 N2 C14 C15 96.3(4)
C7 N2 C14 C15 -75.4(5)
N2 C14 C15 C16 -178.5(3)
C19 C14 C15 C16 56.5(5)
C14 C15 C16 C17 -54.9(4)
C15 C16 C17 C18 55.2(6)
C16 C17 C18 C19 -55.7(6)
N2 C14 C19 C18 179.9(3)
C15 C14 C19 C18 -56.3(5)
C17 C18 C19 C14 55.2(5)
